data_2221856
loop_
_publ_author_name
'Happ, Bobby'
'Hoogenboom, Richard'
'Winter, Andreas'
'Hager, Martin D.'
'Baumann, Stefan O.'
'Kickelbick, Guido'
'Schubert, Ulrich S.'

_publ_section_title
;
 2-[1-(1-Naphthyl)-1<i>H</i>-1,2,3-triazol-4-yl]pyridine
;
_journal_coeditor_code WN2322
_journal_issue 5
_journal_name_full 'Acta Crystallographica Section E'
_journal_page_first o1146
_journal_paper_doi 10.1107/S160053680901407X
_journal_volume 65
_journal_year 2009
_chemical_formula_iupac 'C17 H12 N4'
_chemical_formula_moiety 'C17 H12 N4'
_chemical_formula_sum 'C17 H12 N4'
_chemical_formula_weight 272.31
_chemical_name_systematic
;
2-[1-(1-Naphthyl)-1<i>H</i>-1,2,3-triazol-4-yl]pyridine
;
_space_group_IT_number 61
_symmetry_cell_setting orthorhombic
_symmetry_space_group_name_Hall '-P 2ac 2ab'
_symmetry_space_group_name_H-M 'P b c a'
_atom_sites_solution_hydrogens geom
_atom_sites_solution_primary direct
_atom_sites_solution_secondary difmap
_audit_creation_method SHELXL97
_cell_angle_alpha 90.00
_cell_angle_beta 90.00
_cell_angle_gamma 90.00
_cell_formula_units_Z 8
_cell_length_a 11.6378(4)
_cell_length_b 9.3228(4)
_cell_length_c 25.0592(9)
_cell_measurement_reflns_used 4456
_cell_measurement_temperature 296(2)
_cell_measurement_theta_max 20.931
_cell_measurement_theta_min 2.388
_cell_volume 2718.85(18)
_computing_cell_refinement 'SAINT (Bruker, 2008)'
_computing_data_collection 'APEX2 (Bruker, 2008)'
_computing_data_reduction 'SAINT (Bruker, 2008)'
_computing_molecular_graphics 'CARINE (Boudias & Monceau, 1998)'
_computing_publication_material 'SHELXTL (Sheldrick, 2008b)'
_computing_structure_refinement 'SHELXL97 (Sheldrick, 2008b)'
_computing_structure_solution 'SHELXS97 (Sheldrick, 2008b)'
_diffrn_ambient_temperature 296(2)
_diffrn_measured_fraction_theta_full 1.000
_diffrn_measured_fraction_theta_max 1.000
_diffrn_measurement_device_type 'Bruker Kappa APEXII'
_diffrn_measurement_method \w
_diffrn_radiation_monochromator graphite
_diffrn_radiation_source 'fine-focus sealed tube'
_diffrn_radiation_type MoK\a
_diffrn_radiation_wavelength 0.71073
_diffrn_reflns_av_R_equivalents 0.0266
_diffrn_reflns_av_sigmaI/netI 0.0177
_diffrn_reflns_limit_h_max 13
_diffrn_reflns_limit_h_min -13
_diffrn_reflns_limit_k_max 11
_diffrn_reflns_limit_k_min -10
_diffrn_reflns_limit_l_max 29
_diffrn_reflns_limit_l_min -28
_diffrn_reflns_number 14517
_diffrn_reflns_theta_full 25.00
_diffrn_reflns_theta_max 25.00
_diffrn_reflns_theta_min 1.63
_diffrn_standards_interval_time 15
_exptl_absorpt_coefficient_mu 0.083
_exptl_absorpt_correction_T_max 0.9942
_exptl_absorpt_correction_T_min 0.9497
_exptl_absorpt_correction_type multi-scan
_exptl_absorpt_process_details '(SADABS; Sheldrick, 2008a)'
_exptl_crystal_colour colourless
_exptl_crystal_density_diffrn 1.330
_exptl_crystal_density_method 'not measured'
_exptl_crystal_description stick
_exptl_crystal_F_000 1136
_exptl_crystal_size_max 0.63
_exptl_crystal_size_mid 0.18
_exptl_crystal_size_min 0.07
_refine_diff_density_max 0.135
_refine_diff_density_min -0.179
_refine_ls_extinction_method none
_refine_ls_goodness_of_fit_ref 1.009
_refine_ls_hydrogen_treatment constr
_refine_ls_matrix_type full
_refine_ls_number_parameters 190
_refine_ls_number_reflns 2391
_refine_ls_number_restraints 0
_refine_ls_restrained_S_all 1.009
_refine_ls_R_factor_all 0.0471
_refine_ls_R_factor_gt 0.0350
_refine_ls_shift/su_max 0.000
_refine_ls_shift/su_mean 0.000
_refine_ls_structure_factor_coef Fsqd
_refine_ls_weighting_details 'calc w = 1/[\s^2^(Fo^2^)+(0.0842P)^2^+0.1848P] where P=(Fo^2^+2Fc^2^)/3'
_refine_ls_weighting_scheme calc
_refine_ls_wR_factor_gt 0.1036
_refine_ls_wR_factor_ref 0.1196
_reflns_number_gt 1934
_reflns_number_total 2391
_reflns_threshold_expression I>2\s(I)
_cod_data_source_file wn2322.cif
_cod_data_source_block I
_cod_original_cell_volume 2718.84(18)
_cod_database_code 2221856
_cod_database_fobs_code 2221856

loop_
_symmetry_equiv_pos_as_xyz
'x, y, z'
'-x+1/2, -y, z+1/2'
'-x, y+1/2, -z+1/2'
'x+1/2, -y+1/2, -z'
'-x, -y, -z'
'x-1/2, y, -z-1/2'
'x, -y-1/2, z-1/2'
'-x-1/2, y-1/2, z'

loop_
_atom_site_type_symbol
_atom_site_label
_atom_site_fract_x
_atom_site_fract_y
_atom_site_fract_z
_atom_site_U_iso_or_equiv
_atom_site_adp_type
_atom_site_calc_flag
_atom_site_refinement_flags
_atom_site_occupancy
_atom_site_disorder_assembly
_atom_site_disorder_group
N N1 0.20019(9) 0.39250(12) 0.37942(4) 0.0428(3) Uani d . 1 . .
N N2 0.31490(10) 0.36728(14) 0.37933(5) 0.0509(3) Uani d . 1 . .
N N3 0.35790(10) 0.43998(13) 0.33925(5) 0.0489(3) Uani d . 1 . .
C C4 0.27219(11) 0.51071(14) 0.31370(5) 0.0403(3) Uani d . 1 . .
C C5 0.17170(12) 0.48053(15) 0.33923(5) 0.0450(4) Uani d . 1 . .
H H5 0.0987 0.5139 0.3306 0.054 Uiso calc R 1 . .
N N6 0.19978(11) 0.66666(14) 0.24668(5) 0.0530(4) Uani d . 1 . .
C C7 0.29352(12) 0.60832(15) 0.26887(5) 0.0411(3) Uani d . 1 . .
C C8 0.40394(13) 0.64153(17) 0.25220(5) 0.0495(4) Uani d . 1 . .
H H8 0.4672 0.5971 0.2678 0.059 Uiso calc R 1 . .
C C9 0.41850(15) 0.74114(18) 0.21229(6) 0.0590(4) Uani d . 1 . .
H H9 0.4918 0.7662 0.2008 0.071 Uiso calc R 1 . .
C C10 0.32349(16) 0.80283(19) 0.18976(7) 0.0635(5) Uani d . 1 . .
H H10 0.3310 0.8711 0.1629 0.076 Uiso calc R 1 . .
C C11 0.21677(15) 0.76197(19) 0.20758(7) 0.0619(5) Uani d . 1 . .
H H11 0.1526 0.8030 0.1915 0.074 Uiso calc R 1 . .
C C12 0.12717(11) 0.32768(14) 0.41875(5) 0.0420(3) Uani d . 1 . .
C C13 0.13387(11) 0.37575(14) 0.47248(5) 0.0405(3) Uani d . 1 . .
C C14 0.20520(12) 0.48862(16) 0.48997(6) 0.0482(4) Uani d . 1 . .
H H14 0.2525 0.5357 0.4657 0.058 Uiso calc R 1 . .
C C15 0.20518(14) 0.52911(18) 0.54222(7) 0.0573(4) Uani d . 1 . .
H H15 0.2519 0.6044 0.5532 0.069 Uiso calc R 1 . .
C C16 0.13572(14) 0.4588(2) 0.57950(6) 0.0607(4) Uani d . 1 . .
H H16 0.1381 0.4860 0.6152 0.073 Uiso calc R 1 . .
C C17 0.06506(14) 0.35138(18) 0.56387(6) 0.0552(4) Uani d . 1 . .
H H17 0.0187 0.3060 0.5890 0.066 Uiso calc R 1 . .
C C18 0.06071(12) 0.30717(15) 0.50993(5) 0.0445(4) Uani d . 1 . .
C C19 -0.01489(14) 0.19830(16) 0.49262(7) 0.0554(4) Uani d . 1 . .
H H19 -0.0625 0.1532 0.5173 0.066 Uiso calc R 1 . .
C C20 -0.01924(15) 0.15834(17) 0.44059(7) 0.0587(4) Uani d . 1 . .
H H20 -0.0703 0.0872 0.4298 0.070 Uiso calc R 1 . .
C C21 0.05301(13) 0.22392(16) 0.40296(6) 0.0523(4) Uani d . 1 . .
H H21 0.0500 0.1963 0.3673 0.063 Uiso calc R 1 . .

loop_
_atom_site_aniso_label
_atom_site_aniso_U_11
_atom_site_aniso_U_22
_atom_site_aniso_U_33
_atom_site_aniso_U_12
_atom_site_aniso_U_13
_atom_site_aniso_U_23
N1 0.0377(6) 0.0483(6) 0.0423(6) 0.0049(5) 0.0060(5) 0.0034(5)
N2 0.0405(7) 0.0621(8) 0.0501(7) 0.0109(6) 0.0055(5) 0.0043(6)
N3 0.0401(7) 0.0593(8) 0.0472(7) 0.0042(6) 0.0065(5) -0.0002(6)
C4 0.0378(7) 0.0452(7) 0.0378(7) 0.0007(6) 0.0040(5) -0.0052(6)
C5 0.0374(7) 0.0524(8) 0.0451(8) 0.0036(6) 0.0028(6) 0.0066(6)
N6 0.0468(8) 0.0585(8) 0.0536(8) 0.0012(6) 0.0035(5) 0.0076(6)
C7 0.0415(8) 0.0447(7) 0.0371(7) -0.0040(6) 0.0043(5) -0.0063(6)
C8 0.0425(9) 0.0630(9) 0.0429(8) -0.0055(7) 0.0058(6) -0.0039(6)
C9 0.0571(10) 0.0706(10) 0.0493(9) -0.0173(8) 0.0161(7) -0.0035(8)
C10 0.0792(12) 0.0613(10) 0.0500(9) -0.0061(9) 0.0136(8) 0.0087(8)
C11 0.0632(11) 0.0660(10) 0.0566(10) 0.0047(8) 0.0022(8) 0.0104(8)
C12 0.0403(7) 0.0404(7) 0.0454(8) 0.0062(6) 0.0061(6) 0.0045(6)
C13 0.0383(8) 0.0397(7) 0.0437(7) 0.0086(6) 0.0013(5) 0.0054(6)
C14 0.0421(8) 0.0502(8) 0.0524(9) 0.0010(6) 0.0019(6) 0.0040(7)
C15 0.0517(9) 0.0619(10) 0.0581(9) 0.0027(7) -0.0055(7) -0.0072(8)
C16 0.0589(10) 0.0774(11) 0.0459(9) 0.0123(9) -0.0010(7) -0.0057(8)
C17 0.0543(9) 0.0658(10) 0.0455(8) 0.0103(8) 0.0089(7) 0.0093(7)
C18 0.0427(8) 0.0440(8) 0.0469(8) 0.0088(6) 0.0070(6) 0.0089(6)
C19 0.0540(9) 0.0483(8) 0.0639(10) -0.0024(7) 0.0152(7) 0.0106(7)
C20 0.0588(10) 0.0460(8) 0.0713(11) -0.0111(7) 0.0087(8) -0.0034(8)
C21 0.0562(9) 0.0477(9) 0.0529(9) 0.0017(7) 0.0047(7) -0.0053(6)

loop_
_atom_type_symbol
_atom_type_description
_atom_type_scat_dispersion_real
_atom_type_scat_dispersion_imag
_atom_type_scat_source
C C 0.0033 0.0016 'International Tables Vol C Tables 4.2.6.8 and 6.1.1.4'
H H 0.0000 0.0000 'International Tables Vol C Tables 4.2.6.8 and 6.1.1.4'
N N 0.0061 0.0033 'International Tables Vol C Tables 4.2.6.8 and 6.1.1.4'

loop_
_geom_angle_atom_site_label_1
_geom_angle_atom_site_label_2
_geom_angle_atom_site_label_3
_geom_angle_site_symmetry_1
_geom_angle_site_symmetry_3
_geom_angle
_geom_angle_publ_flag
C5 N1 N2 . . 110.40(11) ?
C5 N1 C12 . . 128.86(11) ?
N2 N1 C12 . . 120.75(11) ?
N3 N2 N1 . . 106.70(11) ?
N2 N3 C4 . . 109.41(11) ?
N3 C4 C5 . . 108.01(12) ?
N3 C4 C7 . . 122.59(12) ?
C5 C4 C7 . . 129.27(12) ?
N1 C5 C4 . . 105.48(12) ?
N1 C5 H5 . . 127.3 ?
C4 C5 H5 . . 127.3 ?
C11 N6 C7 . . 116.96(13) ?
N6 C7 C8 . . 122.62(13) ?
N6 C7 C4 . . 115.59(12) ?
C8 C7 C4 . . 121.75(13) ?
C9 C8 C7 . . 118.96(15) ?
C9 C8 H8 . . 120.5 ?
C7 C8 H8 . . 120.5 ?
C10 C9 C8 . . 118.97(15) ?
C10 C9 H9 . . 120.5 ?
C8 C9 H9 . . 120.5 ?
C9 C10 C11 . . 118.68(16) ?
C9 C10 H10 . . 120.7 ?
C11 C10 H10 . . 120.7 ?
N6 C11 C10 . . 123.78(16) ?
N6 C11 H11 . . 118.1 ?
C10 C11 H11 . . 118.1 ?
C21 C12 C13 . . 122.44(13) ?
C21 C12 N1 . . 118.51(13) ?
C13 C12 N1 . . 119.05(12) ?
C14 C13 C12 . . 124.20(12) ?
C14 C13 C18 . . 118.92(13) ?
C12 C13 C18 . . 116.84(13) ?
C15 C14 C13 . . 120.35(14) ?
C15 C14 H14 . . 119.8 ?
C13 C14 H14 . . 119.8 ?
C14 C15 C16 . . 120.81(16) ?
C14 C15 H15 . . 119.6 ?
C16 C15 H15 . . 119.6 ?
C17 C16 C15 . . 120.30(15) ?
C17 C16 H16 . . 119.9 ?
C15 C16 H16 . . 119.9 ?
C16 C17 C18 . . 120.93(14) ?
C16 C17 H17 . . 119.5 ?
C18 C17 H17 . . 119.5 ?
C19 C18 C17 . . 121.72(13) ?
C19 C18 C13 . . 119.63(13) ?
C17 C18 C13 . . 118.64(14) ?
C20 C19 C18 . . 121.07(14) ?
C20 C19 H19 . . 119.5 ?
C18 C19 H19 . . 119.5 ?
C19 C20 C21 . . 120.23(15) ?
C19 C20 H20 . . 119.9 ?
C21 C20 H20 . . 119.9 ?
C12 C21 C20 . . 119.76(14) ?
C12 C21 H21 . . 120.1 ?
C20 C21 H21 . . 120.1 ?

loop_
_geom_bond_atom_site_label_1
_geom_bond_atom_site_label_2
_geom_bond_site_symmetry_2
_geom_bond_distance
_geom_bond_publ_flag
N1 C5 . 1.3408(17) ?
N1 N2 . 1.3556(16) ?
N1 C12 . 1.4348(17) ?
N2 N3 . 1.3110(16) ?
N3 C4 . 1.3563(18) ?
C4 C5 . 1.3623(19) ?
C4 C7 . 1.4669(19) ?
C5 H5 . 0.9300 ?
N6 C11 . 1.337(2) ?
N6 C7 . 1.3398(19) ?
C7 C8 . 1.386(2) ?
C8 C9 . 1.375(2) ?
C8 H8 . 0.9300 ?
C9 C10 . 1.368(2) ?
C9 H9 . 0.9300 ?
C10 C11 . 1.374(2) ?
C10 H10 . 0.9300 ?
C11 H11 . 0.9300 ?
C12 C21 . 1.355(2) ?
C12 C13 . 1.4212(19) ?
C13 C14 . 1.410(2) ?
C13 C18 . 1.4195(19) ?
C14 C15 . 1.363(2) ?
C14 H14 . 0.9300 ?
C15 C16 . 1.398(2) ?
C15 H15 . 0.9300 ?
C16 C17 . 1.354(2) ?
C16 H16 . 0.9300 ?
C17 C18 . 1.414(2) ?
C17 H17 . 0.9300 ?
C18 C19 . 1.411(2) ?
C19 C20 . 1.357(2) ?
C19 H19 . 0.9300 ?
C20 C21 . 1.403(2) ?
C20 H20 . 0.9300 ?
C21 H21 . 0.9300 ?

loop_
_geom_torsion_atom_site_label_1
_geom_torsion_atom_site_label_2
_geom_torsion_atom_site_label_3
_geom_torsion_atom_site_label_4
_geom_torsion_site_symmetry_1
_geom_torsion_site_symmetry_2
_geom_torsion_site_symmetry_3
_geom_torsion_site_symmetry_4
_geom_torsion
_geom_torsion_publ_flag
C5 N1 N2 N3 . . . . 0.24(15) ?
C12 N1 N2 N3 . . . . 179.90(12) ?
N1 N2 N3 C4 . . . . -0.21(15) ?
N2 N3 C4 C5 . . . . 0.12(16) ?
N2 N3 C4 C7 . . . . 176.41(12) ?
N2 N1 C5 C4 . . . . -0.16(15) ?
C12 N1 C5 C4 . . . . -179.79(13) ?
N3 C4 C5 N1 . . . . 0.03(16) ?
C7 C4 C5 N1 . . . . -175.93(13) ?
C11 N6 C7 C8 . . . . -1.1(2) ?
C11 N6 C7 C4 . . . . 176.54(13) ?
N3 C4 C7 N6 . . . . 177.95(12) ?
C5 C4 C7 N6 . . . . -6.6(2) ?
N3 C4 C7 C8 . . . . -4.4(2) ?
C5 C4 C7 C8 . . . . 171.04(14) ?
N6 C7 C8 C9 . . . . 1.8(2) ?
C4 C7 C8 C9 . . . . -175.67(13) ?
C7 C8 C9 C10 . . . . -0.9(2) ?
C8 C9 C10 C11 . . . . -0.5(3) ?
C7 N6 C11 C10 . . . . -0.5(3) ?
C9 C10 C11 N6 . . . . 1.3(3) ?
C5 N1 C12 C21 . . . . 69.54(19) ?
N2 N1 C12 C21 . . . . -110.05(15) ?
C5 N1 C12 C13 . . . . -109.53(16) ?
N2 N1 C12 C13 . . . . 70.88(16) ?
C21 C12 C13 C14 . . . . -176.38(14) ?
N1 C12 C13 C14 . . . . 2.65(19) ?
C21 C12 C13 C18 . . . . 1.60(19) ?
N1 C12 C13 C18 . . . . -179.37(12) ?
C12 C13 C14 C15 . . . . 179.13(13) ?
C18 C13 C14 C15 . . . . 1.2(2) ?
C13 C14 C15 C16 . . . . 0.7(2) ?
C14 C15 C16 C17 . . . . -1.7(2) ?
C15 C16 C17 C18 . . . . 0.6(2) ?
C16 C17 C18 C19 . . . . -178.08(14) ?
C16 C17 C18 C13 . . . . 1.3(2) ?
C14 C13 C18 C19 . . . . 177.22(13) ?
C12 C13 C18 C19 . . . . -0.87(18) ?
C14 C13 C18 C17 . . . . -2.18(19) ?
C12 C13 C18 C17 . . . . 179.73(12) ?
C17 C18 C19 C20 . . . . 179.09(14) ?
C13 C18 C19 C20 . . . . -0.3(2) ?
C18 C19 C20 C21 . . . . 0.8(2) ?
C13 C12 C21 C20 . . . . -1.1(2) ?
N1 C12 C21 C20 . . . . 179.83(13) ?
C19 C20 C21 C12 . . . . -0.1(2) ?

loop_
_cod_related_entry_id
_cod_related_entry_database
_cod_related_entry_code
1 ChemSpider 24742187
